data_4329488
loop_
_publ_author_name
'Alexandra G. Trambitas'
'Daniel Melcher'
'Larissa Hartenstein'
'Peter W. Roesky'
'Constantin Daniliuc'
'Peter G. Jones'
'Matthias Tamm'

_publ_contact_author
;
        Peter G. Jones
        Institut f\"ur Anorganische und Analytische Chemie
        Technische Universit\"at Braunschweig
        Postfach 3329
        38023 Braunschweig
        Germany
;
_publ_contact_author_email p.jones@tu-bs.de
_publ_contact_author_fax '049 531 391-5387'
_publ_contact_author_phone '049 531 391-5382'
_publ_section_title
;
 Bis(imidazolin-2-iminato) Rare Earth Metal Complexes: Synthesis,
 Structural Characterization, and Catalytic Application
;
_journal_name_full 'Inorganic Chemistry'
_journal_page_first 6753
_journal_page_last 6761
_journal_paper_doi 10.1021/ic300407u
_journal_volume 51
_journal_year 2012
_chemical_formula_sum 'C70 H104 Cl N6 O4 Sc'
_chemical_formula_weight 1174.00
_chemical_name_systematic
;
 ?
;
_space_group_IT_number 15
_symmetry_cell_setting monoclinic
_symmetry_space_group_name_Hall '-C 2yc'
_symmetry_space_group_name_H-M 'C 1 2/c 1'
_atom_sites_solution_hydrogens geom
_atom_sites_solution_primary direct
_atom_sites_solution_secondary difmap
_audit_creation_method SHELXL-97
_cell_angle_alpha 90.00
_cell_angle_beta 99.461(4)
_cell_angle_gamma 90.00
_cell_formula_units_Z 8
_cell_length_a 39.1283(18)
_cell_length_b 12.5508(3)
_cell_length_c 27.2569(11)
_cell_measurement_reflns_used 12207
_cell_measurement_temperature 100(2)
_cell_measurement_theta_max 75.9304
_cell_measurement_theta_min 3.2852
_cell_volume 13203.6(9)
_computing_cell_refinement
;
CrysAlisPro, Oxford Diffraction Ltd.,
Version 1.171.33.40 (release 27-04-2009 CrysAlis171 .NET)
(compiled Apr 27 2009,10:20:11)
;
_computing_data_collection
;
CrysAlisPro, Oxford Diffraction Ltd.,
Version 1.171.33.40 (release 27-04-2009 CrysAlis171 .NET)
(compiled Apr 27 2009,10:20:11)
;
_computing_data_reduction
;
CrysAlisPro, Oxford Diffraction Ltd.,
Version 1.171.33.40 (release 27-04-2009 CrysAlis171 .NET)
(compiled Apr 27 2009,10:20:11)
;
_computing_molecular_graphics 'BRUKER XP'
_computing_publication_material SHELXL-97
_computing_structure_refinement 'SHELXL-97 (Sheldrick, 1997)'
_computing_structure_solution 'SHELXS-97 (Sheldrick, 1990)'
_diffrn_ambient_temperature 100(2)
_diffrn_detector_area_resol_mean 10.3543
_diffrn_measured_fraction_theta_full 0.998
_diffrn_measured_fraction_theta_max 0.979
_diffrn_measurement_device_type 'Oxford Diffraction Xcalibur, Atlas, Nova'
_diffrn_measurement_method '\w scans'
_diffrn_radiation_monochromator mirror
_diffrn_radiation_source 'Nova (Cu) X-ray Source'
_diffrn_radiation_type 'Cu K\a'
_diffrn_radiation_wavelength 1.54184
_diffrn_reflns_av_R_equivalents 0.1143
_diffrn_reflns_av_sigmaI/netI 0.1018
_diffrn_reflns_limit_h_max 48
_diffrn_reflns_limit_h_min -49
_diffrn_reflns_limit_k_max 15
_diffrn_reflns_limit_k_min -13
_diffrn_reflns_limit_l_max 34
_diffrn_reflns_limit_l_min -34
_diffrn_reflns_number 96180
_diffrn_reflns_theta_full 72.50
_diffrn_reflns_theta_max 77.06
_diffrn_reflns_theta_min 3.29
_exptl_absorpt_coefficient_mu 1.718
_exptl_absorpt_correction_T_max 1.00000
_exptl_absorpt_correction_T_min 0.71392
_exptl_absorpt_correction_type multi-scan
_exptl_absorpt_process_details
;
CrysAlisPro, Oxford Diffraction Ltd.,
Version 1.171.33.40 (release 27-04-2009 CrysAlis171 .NET)
(compiled Apr 27 2009,10:20:11)
;
_exptl_crystal_colour colourless
_exptl_crystal_density_diffrn 1.181
_exptl_crystal_description tablet
_exptl_crystal_F_000 5088
_exptl_crystal_size_max 0.16
_exptl_crystal_size_mid 0.13
_exptl_crystal_size_min 0.04
_refine_diff_density_max 0.504
_refine_diff_density_min -0.405
_refine_diff_density_rms 0.055
_refine_ls_extinction_method none
_refine_ls_goodness_of_fit_ref 0.876
_refine_ls_hydrogen_treatment constr
_refine_ls_matrix_type full
_refine_ls_number_parameters 755
_refine_ls_number_reflns 13669
_refine_ls_number_restraints 0
_refine_ls_restrained_S_all 0.876
_refine_ls_R_factor_all 0.1175
_refine_ls_R_factor_gt 0.0537
_refine_ls_shift/su_max 0.001
_refine_ls_shift/su_mean 0.000
_refine_ls_structure_factor_coef Fsqd
_refine_ls_weighting_details 'calc w=1/[\s^2^(Fo^2^)+(0.0586P)^2^] where P=(Fo^2^+2Fc^2^)/3'
_refine_ls_weighting_scheme calc
_refine_ls_wR_factor_gt 0.1105
_refine_ls_wR_factor_ref 0.1294
_reflns_number_gt 7250
_reflns_number_total 13669
_reflns_threshold_expression >2sigma(I)
_cod_data_source_file ic300407u_si_002_2.cif
_cod_data_source_block altr33
_cod_original_sg_symbol_H-M 'C 2/c'
_cod_database_code 4329488

loop_
_symmetry_equiv_pos_as_xyz
'x, y, z'
'-x, y, -z+1/2'
'x+1/2, y+1/2, z'
'-x+1/2, y+1/2, -z+1/2'
'-x, -y, -z'
'x, -y, z-1/2'
'-x+1/2, -y+1/2, -z'
'x+1/2, -y+1/2, z-1/2'

loop_
_atom_site_label
_atom_site_type_symbol
_atom_site_fract_x
_atom_site_fract_y
_atom_site_fract_z
_atom_site_U_iso_or_equiv
_atom_site_adp_type
_atom_site_occupancy
_atom_site_symmetry_multiplicity
_atom_site_calc_flag
_atom_site_refinement_flags
Sc Sc 0.082376(14) 0.75138(4) 0.039980(19) 0.02056(11) Uani 1 1 d .
Cl Cl 0.019012(19) 0.76210(6) 0.01796(3) 0.03542(18) Uani 1 1 d .
O1 O 0.07717(5) 0.92742(13) 0.03295(7) 0.0264(5) Uani 1 1 d .
O2 O 0.07098(5) 0.57920(13) 0.05027(7) 0.0245(4) Uani 1 1 d .
O3 O 0.31059(6) 1.21743(19) 0.14223(9) 0.0500(6) Uani 1 1 d .
O4 O 0.21241(7) 0.04168(19) 0.26156(10) 0.0548(7) Uani 1 1 d .
N1 N 0.10798(6) 0.73125(16) -0.01720(8) 0.0221(5) Uani 1 1 d .
N2 N 0.14477(6) 0.62772(16) -0.06270(8) 0.0217(5) Uani 1 1 d .
N3 N 0.12517(6) 0.78041(16) -0.09585(9) 0.0221(5) Uani 1 1 d .
N4 N 0.10742(6) 0.76612(16) 0.11036(8) 0.0212(5) Uani 1 1 d .
N5 N 0.12073(6) 0.70989(16) 0.19680(8) 0.0216(5) Uani 1 1 d .
N6 N 0.14327(6) 0.86125(16) 0.17695(8) 0.0218(5) Uani 1 1 d .
C1 C 0.12365(7) 0.71573(19) -0.05324(10) 0.0208(6) Uani 1 1 d .
C2 C 0.15718(8) 0.6405(2) -0.10715(11) 0.0265(6) Uani 1 1 d .
H2 H 0.1714 0.5915 -0.1210 0.032 Uiso 1 1 calc R
C3 C 0.14566(7) 0.7335(2) -0.12708(10) 0.0264(6) Uani 1 1 d .
H3 H 0.1506 0.7627 -0.1573 0.032 Uiso 1 1 calc R
C4 C 0.14405(7) 0.52467(19) -0.03967(10) 0.0230(6) Uani 1 1 d .
C5 C 0.11902(8) 0.4510(2) -0.06010(11) 0.0263(6) Uani 1 1 d .
C6 C 0.12039(8) 0.3495(2) -0.03937(11) 0.0299(7) Uani 1 1 d .
H6 H 0.1035 0.2980 -0.0523 0.036 Uiso 1 1 calc R
C7 C 0.14602(8) 0.3226(2) -0.00023(11) 0.0312(7) Uani 1 1 d .
H7 H 0.1468 0.2526 0.0132 0.037 Uiso 1 1 calc R
C8 C 0.17059(8) 0.3970(2) 0.01961(11) 0.0289(7) Uani 1 1 d .
H8 H 0.1881 0.3775 0.0465 0.035 Uiso 1 1 calc R
C9 C 0.16985(8) 0.5006(2) 0.00059(11) 0.0259(6) Uani 1 1 d .
C10 C 0.09083(8) 0.4785(2) -0.10381(11) 0.0298(7) Uani 1 1 d .
H10 H 0.0959 0.5512 -0.1158 0.036 Uiso 1 1 calc R
C11 C 0.05527(8) 0.4827(2) -0.08732(12) 0.0387(8) Uani 1 1 d .
H11A H 0.0496 0.4123 -0.0752 0.058 Uiso 1 1 calc R
H11B H 0.0377 0.5032 -0.1156 0.058 Uiso 1 1 calc R
H11C H 0.0558 0.5351 -0.0606 0.058 Uiso 1 1 calc R
C12 C 0.09057(9) 0.4008(2) -0.14735(12) 0.0428(8) Uani 1 1 d .
H12A H 0.1138 0.3967 -0.1561 0.064 Uiso 1 1 calc R
H12B H 0.0742 0.4260 -0.1761 0.064 Uiso 1 1 calc R
H12C H 0.0835 0.3300 -0.1376 0.064 Uiso 1 1 calc R
C13 C 0.19663(8) 0.5822(2) 0.02247(11) 0.0317(7) Uani 1 1 d .
H13 H 0.1887 0.6531 0.0082 0.038 Uiso 1 1 calc R
C14 C 0.23150(9) 0.5598(3) 0.00729(16) 0.0610(12) Uani 1 1 d .
H14A H 0.2396 0.4891 0.0194 0.091 Uiso 1 1 calc R
H14B H 0.2482 0.6139 0.0218 0.091 Uiso 1 1 calc R
H14C H 0.2292 0.5618 -0.0290 0.091 Uiso 1 1 calc R
C15 C 0.20011(9) 0.5911(2) 0.07866(12) 0.0416(8) Uani 1 1 d .
H15A H 0.1776 0.6099 0.0876 0.062 Uiso 1 1 calc R
H15B H 0.2171 0.6465 0.0907 0.062 Uiso 1 1 calc R
H15C H 0.2079 0.5227 0.0939 0.062 Uiso 1 1 calc R
C16 C 0.10621(8) 0.8774(2) -0.10918(10) 0.0240(6) Uani 1 1 d .
C17 C 0.07072(8) 0.8713(2) -0.12818(10) 0.0265(6) Uani 1 1 d .
C18 C 0.05386(8) 0.9657(2) -0.14394(11) 0.0303(7) Uani 1 1 d .
H18 H 0.0297 0.9646 -0.1562 0.036 Uiso 1 1 calc R
C19 C 0.07166(9) 1.0612(2) -0.14216(12) 0.0343(8) Uani 1 1 d .
H19 H 0.0598 1.1244 -0.1542 0.041 Uiso 1 1 calc R
C20 C 0.10646(8) 1.0653(2) -0.12302(11) 0.0307(7) Uani 1 1 d .
H20 H 0.1183 1.1317 -0.1218 0.037 Uiso 1 1 calc R
C21 C 0.12471(8) 0.9737(2) -0.10542(11) 0.0254(6) Uani 1 1 d .
C22 C 0.05187(7) 0.7651(2) -0.13335(11) 0.0283(6) Uani 1 1 d .
H22 H 0.0640 0.7165 -0.1070 0.034 Uiso 1 1 calc R
C23 C 0.01411(8) 0.7728(2) -0.12642(14) 0.0427(8) Uani 1 1 d .
H23A H 0.0128 0.8055 -0.0941 0.064 Uiso 1 1 calc R
H23B H 0.0040 0.7012 -0.1276 0.064 Uiso 1 1 calc R
H23C H 0.0013 0.8165 -0.1530 0.064 Uiso 1 1 calc R
C24 C 0.05434(9) 0.7150(2) -0.18380(12) 0.0440(9) Uani 1 1 d .
H24A H 0.0428 0.7613 -0.2104 0.066 Uiso 1 1 calc R
H24B H 0.0430 0.6451 -0.1862 0.066 Uiso 1 1 calc R
H24C H 0.0788 0.7066 -0.1871 0.066 Uiso 1 1 calc R
C25 C 0.16259(8) 0.9802(2) -0.08357(11) 0.0291(7) Uani 1 1 d .
H25 H 0.1691 0.9123 -0.0652 0.035 Uiso 1 1 calc R
C26 C 0.16995(9) 1.0724(2) -0.04633(12) 0.0368(8) Uani 1 1 d .
H26A H 0.1646 1.1402 -0.0637 0.055 Uiso 1 1 calc R
H26B H 0.1944 1.0712 -0.0311 0.055 Uiso 1 1 calc R
H26C H 0.1555 1.0646 -0.0204 0.055 Uiso 1 1 calc R
C27 C 0.18537(8) 0.9913(2) -0.12394(12) 0.0383(8) Uani 1 1 d .
H27A H 0.1806 0.9322 -0.1476 0.057 Uiso 1 1 calc R
H27B H 0.2098 0.9898 -0.1086 0.057 Uiso 1 1 calc R
H27C H 0.1802 1.0590 -0.1415 0.057 Uiso 1 1 calc R
C28 C 0.12163(7) 0.77746(19) 0.15515(10) 0.0209(6) Uani 1 1 d .
C29 C 0.14134(7) 0.7508(2) 0.23951(10) 0.0246(6) Uani 1 1 d .
H29 H 0.1451 0.7186 0.2715 0.030 Uiso 1 1 calc R
C30 C 0.15485(8) 0.8434(2) 0.22735(10) 0.0249(6) Uani 1 1 d .
H30 H 0.1697 0.8888 0.2492 0.030 Uiso 1 1 calc R
C31 C 0.09895(7) 0.6187(2) 0.19830(10) 0.0225(6) Uani 1 1 d .
C32 C 0.06292(8) 0.6325(2) 0.19146(11) 0.0274(7) Uani 1 1 d .
C33 C 0.04257(8) 0.5432(2) 0.19624(11) 0.0330(7) Uani 1 1 d .
H33 H 0.0181 0.5498 0.1908 0.040 Uiso 1 1 calc R
C34 C 0.05763(9) 0.4445(2) 0.20894(12) 0.0355(8) Uani 1 1 d .
H34 H 0.0434 0.3846 0.2124 0.043 Uiso 1 1 calc R
C35 C 0.09300(9) 0.4332(2) 0.21648(11) 0.0329(7) Uani 1 1 d .
H35 H 0.1030 0.3657 0.2259 0.040 Uiso 1 1 calc R
C36 C 0.11456(8) 0.5194(2) 0.21059(11) 0.0269(6) Uani 1 1 d .
C37 C 0.04684(7) 0.7426(2) 0.18443(11) 0.0293(6) Uani 1 1 d .
H37 H 0.0617 0.7865 0.1657 0.035 Uiso 1 1 calc R
C38 C 0.00978(8) 0.7429(3) 0.15459(12) 0.0410(8) Uani 1 1 d .
H38A H 0.0098 0.7085 0.1223 0.062 Uiso 1 1 calc R
H38B H 0.0017 0.8165 0.1494 0.062 Uiso 1 1 calc R
H38C H -0.0057 0.7039 0.1731 0.062 Uiso 1 1 calc R
C39 C 0.04777(8) 0.7943(2) 0.23569(12) 0.0378(8) Uani 1 1 d .
H39A H 0.0342 0.7513 0.2555 0.057 Uiso 1 1 calc R
H39B H 0.0379 0.8662 0.2315 0.057 Uiso 1 1 calc R
H39C H 0.0718 0.7986 0.2528 0.057 Uiso 1 1 calc R
C40 C 0.15346(8) 0.5030(2) 0.21761(11) 0.0266(6) Uani 1 1 d .
H40 H 0.1642 0.5710 0.2087 0.032 Uiso 1 1 calc R
C41 C 0.16367(8) 0.4150(2) 0.18394(12) 0.0344(7) Uani 1 1 d .
H41A H 0.1542 0.3468 0.1930 0.052 Uiso 1 1 calc R
H41B H 0.1890 0.4103 0.1881 0.052 Uiso 1 1 calc R
H41C H 0.1543 0.4317 0.1492 0.052 Uiso 1 1 calc R
C42 C 0.16805(8) 0.4777(2) 0.27205(11) 0.0359(8) Uani 1 1 d .
H42A H 0.1625 0.5361 0.2933 0.054 Uiso 1 1 calc R
H42B H 0.1932 0.4694 0.2759 0.054 Uiso 1 1 calc R
H42C H 0.1577 0.4115 0.2818 0.054 Uiso 1 1 calc R
C43 C 0.14489(7) 0.9646(2) 0.15465(10) 0.0235(6) Uani 1 1 d .
C44 C 0.12492(8) 1.0476(2) 0.16937(11) 0.0264(6) Uani 1 1 d .
C45 C 0.12789(8) 1.1478(2) 0.14828(11) 0.0282(7) Uani 1 1 d .
H45 H 0.1147 1.2057 0.1577 0.034 Uiso 1 1 calc R
C46 C 0.14957(8) 1.1642(2) 0.11413(11) 0.0312(7) Uani 1 1 d .
H46 H 0.1513 1.2331 0.1004 0.037 Uiso 1 1 calc R
C47 C 0.16890(8) 1.0808(2) 0.09962(11) 0.0298(7) Uani 1 1 d .
H47 H 0.1836 1.0928 0.0756 0.036 Uiso 1 1 calc R
C48 C 0.16691(8) 0.9789(2) 0.12017(11) 0.0265(6) Uani 1 1 d .
C49 C 0.10175(8) 1.0347(2) 0.20906(12) 0.0299(7) Uani 1 1 d .
H49 H 0.0994 0.9568 0.2153 0.036 Uiso 1 1 calc R
C50 C 0.06525(8) 1.0803(2) 0.19389(13) 0.0390(8) Uani 1 1 d .
H50A H 0.0668 1.1566 0.1868 0.058 Uiso 1 1 calc R
H50B H 0.0520 1.0702 0.2211 0.058 Uiso 1 1 calc R
H50C H 0.0536 1.0434 0.1641 0.058 Uiso 1 1 calc R
C51 C 0.11850(9) 1.0864(2) 0.25797(12) 0.0380(8) Uani 1 1 d .
H51A H 0.1415 1.0556 0.2687 0.057 Uiso 1 1 calc R
H51B H 0.1040 1.0734 0.2835 0.057 Uiso 1 1 calc R
H51C H 0.1207 1.1633 0.2531 0.057 Uiso 1 1 calc R
C52 C 0.19024(8) 0.8906(2) 0.10689(11) 0.0314(7) Uani 1 1 d .
H52 H 0.1819 0.8221 0.1195 0.038 Uiso 1 1 calc R
C53 C 0.22729(9) 0.9091(3) 0.13365(14) 0.0467(9) Uani 1 1 d .
H53A H 0.2359 0.9768 0.1227 0.070 Uiso 1 1 calc R
H53B H 0.2422 0.8508 0.1258 0.070 Uiso 1 1 calc R
H53C H 0.2275 0.9114 0.1696 0.070 Uiso 1 1 calc R
C54 C 0.18933(9) 0.8788(2) 0.05135(12) 0.0382(8) Uani 1 1 d .
H54A H 0.1656 0.8636 0.0352 0.057 Uiso 1 1 calc R
H54B H 0.2045 0.8201 0.0450 0.057 Uiso 1 1 calc R
H54C H 0.1973 0.9451 0.0379 0.057 Uiso 1 1 calc R
C55 C 0.06685(9) 0.9854(2) -0.01295(12) 0.0391(8) Uani 1 1 d .
H55A H 0.0431 0.9656 -0.0288 0.047 Uiso 1 1 calc R
H55B H 0.0830 0.9716 -0.0366 0.047 Uiso 1 1 calc R
C56 C 0.06845(9) 1.1008(2) 0.00338(13) 0.0432(9) Uani 1 1 d .
H56A H 0.0926 1.1278 0.0088 0.052 Uiso 1 1 calc R
H56B H 0.0539 1.1465 -0.0214 0.052 Uiso 1 1 calc R
C57 C 0.05427(10) 1.0963(2) 0.05142(14) 0.0452(9) Uani 1 1 d .
H57A H 0.0291 1.1117 0.0457 0.054 Uiso 1 1 calc R
H57B H 0.0662 1.1484 0.0756 0.054 Uiso 1 1 calc R
C58 C 0.06125(9) 0.9826(2) 0.07029(12) 0.0373(8) Uani 1 1 d .
H58A H 0.0770 0.9827 0.1027 0.045 Uiso 1 1 calc R
H58B H 0.0393 0.9472 0.0746 0.045 Uiso 1 1 calc R
C59 C 0.03898(8) 0.5213(2) 0.04999(14) 0.0392(8) Uani 1 1 d .
H59A H 0.0219 0.5394 0.0202 0.047 Uiso 1 1 calc R
H59B H 0.0288 0.5377 0.0801 0.047 Uiso 1 1 calc R
C60 C 0.04926(9) 0.4051(2) 0.04921(13) 0.0407(8) Uani 1 1 d .
H60A H 0.0327 0.3592 0.0633 0.049 Uiso 1 1 calc R
H60B H 0.0506 0.3811 0.0150 0.049 Uiso 1 1 calc R
C61 C 0.08416(8) 0.4040(2) 0.08125(12) 0.0349(7) Uani 1 1 d .
H61A H 0.0984 0.3441 0.0723 0.042 Uiso 1 1 calc R
H61B H 0.0821 0.3981 0.1169 0.042 Uiso 1 1 calc R
C62 C 0.09982(8) 0.5111(2) 0.07017(12) 0.0286(7) Uani 1 1 d .
H62A H 0.1130 0.5422 0.1009 0.034 Uiso 1 1 calc R
H62B H 0.1157 0.5021 0.0456 0.034 Uiso 1 1 calc R
C63 C 0.28063(9) 1.2429(3) 0.16253(14) 0.0510(9) Uani 1 1 d .
H63A H 0.2850 1.3059 0.1846 0.061 Uiso 1 1 calc R
H63B H 0.2741 1.1823 0.1823 0.061 Uiso 1 1 calc R
C64 C 0.25184(9) 1.2665(3) 0.11969(14) 0.0449(9) Uani 1 1 d .
H64A H 0.2496 1.3440 0.1132 0.054 Uiso 1 1 calc R
H64B H 0.2294 1.2384 0.1262 0.054 Uiso 1 1 calc R
C65 C 0.26415(9) 1.2065(3) 0.07530(14) 0.0493(9) Uani 1 1 d .
H65A H 0.2467 1.1537 0.0603 0.059 Uiso 1 1 calc R
H65B H 0.2689 1.2569 0.0493 0.059 Uiso 1 1 calc R
C66 C 0.29699(9) 1.1527(3) 0.10046(13) 0.0439(9) Uani 1 1 d .
H66A H 0.2919 1.0802 0.1115 0.053 Uiso 1 1 calc R
H66B H 0.3139 1.1472 0.0773 0.053 Uiso 1 1 calc R
C67 C 0.20918(10) 0.1378(3) 0.23297(15) 0.0602(12) Uani 1 1 d .
H67A H 0.1845 0.1587 0.2241 0.072 Uiso 1 1 calc R
H67B H 0.2190 0.1283 0.2020 0.072 Uiso 1 1 calc R
C68 C 0.22877(10) 0.2194(3) 0.26492(15) 0.0511(10) Uani 1 1 d .
H68A H 0.2144 0.2523 0.2875 0.061 Uiso 1 1 calc R
H68B H 0.2375 0.2758 0.2448 0.061 Uiso 1 1 calc R
C69 C 0.25779(12) 0.1563(3) 0.29320(18) 0.0858(18) Uani 1 1 d .
H69A H 0.2793 0.1669 0.2791 0.103 Uiso 1 1 calc R
H69B H 0.2621 0.1779 0.3286 0.103 Uiso 1 1 calc R
C70 C 0.24647(9) 0.0434(3) 0.28817(15) 0.0509(10) Uani 1 1 d .
H70A H 0.2621 0.0023 0.2701 0.061 Uiso 1 1 calc R
H70B H 0.2471 0.0111 0.3214 0.061 Uiso 1 1 calc R

loop_
_atom_site_aniso_label
_atom_site_aniso_U_11
_atom_site_aniso_U_22
_atom_site_aniso_U_33
_atom_site_aniso_U_23
_atom_site_aniso_U_13
_atom_site_aniso_U_12
Sc 0.0223(3) 0.0180(2) 0.0207(2) -0.0004(2) 0.00159(19) 0.0008(2)
Cl 0.0237(4) 0.0315(4) 0.0476(4) 0.0009(3) -0.0043(3) 0.0017(3)
O1 0.0339(12) 0.0186(9) 0.0264(11) 0.0002(8) 0.0043(9) 0.0084(9)
O2 0.0211(11) 0.0189(9) 0.0320(11) 0.0025(8) -0.0002(9) -0.0046(8)
O3 0.0473(16) 0.0551(15) 0.0467(15) 0.0035(12) 0.0054(12) 0.0071(13)
O4 0.0587(18) 0.0542(15) 0.0492(16) 0.0076(12) 0.0016(14) -0.0206(14)
N1 0.0258(13) 0.0191(11) 0.0211(11) -0.0017(9) 0.0033(9) 0.0014(10)
N2 0.0267(13) 0.0152(10) 0.0238(12) 0.0016(9) 0.0059(10) 0.0045(10)
N3 0.0246(13) 0.0171(11) 0.0256(12) 0.0012(9) 0.0070(10) 0.0037(10)
N4 0.0225(12) 0.0185(11) 0.0213(11) 0.0005(9) -0.0001(9) -0.0005(10)
N5 0.0241(13) 0.0177(10) 0.0224(12) 0.0011(9) 0.0016(10) -0.0036(10)
N6 0.0241(13) 0.0167(11) 0.0233(12) 0.0008(9) -0.0005(10) -0.0035(10)
C1 0.0190(14) 0.0160(12) 0.0262(14) -0.0012(10) 0.0004(11) -0.0022(11)
C2 0.0310(17) 0.0207(14) 0.0293(16) -0.0011(11) 0.0096(13) 0.0046(13)
C3 0.0297(16) 0.0249(14) 0.0264(14) 0.0014(11) 0.0101(12) 0.0003(13)
C4 0.0291(16) 0.0170(12) 0.0243(14) -0.0008(11) 0.0085(12) 0.0049(12)
C5 0.0329(18) 0.0224(14) 0.0245(15) -0.0039(11) 0.0078(13) -0.0011(13)
C6 0.0395(19) 0.0230(14) 0.0273(15) -0.0028(12) 0.0063(14) -0.0046(14)
C7 0.048(2) 0.0169(14) 0.0307(16) 0.0021(11) 0.0108(15) 0.0037(14)
C8 0.0324(18) 0.0272(15) 0.0262(15) 0.0022(12) 0.0022(13) 0.0099(14)
C9 0.0267(16) 0.0231(14) 0.0285(15) -0.0030(11) 0.0062(13) 0.0012(13)
C10 0.0343(18) 0.0236(14) 0.0309(17) -0.0009(12) 0.0037(14) -0.0052(14)
C11 0.0332(19) 0.0414(18) 0.0397(19) 0.0024(15) 0.0009(15) -0.0046(16)
C12 0.050(2) 0.0431(18) 0.0328(18) -0.0022(15) -0.0005(16) -0.0021(18)
C13 0.0356(18) 0.0282(15) 0.0299(16) 0.0010(12) 0.0010(14) -0.0009(14)
C14 0.039(2) 0.083(3) 0.063(3) -0.022(2) 0.016(2) -0.020(2)
C15 0.054(2) 0.0357(17) 0.0318(18) -0.0010(14) -0.0029(16) -0.0059(17)
C16 0.0308(17) 0.0207(13) 0.0215(14) 0.0018(11) 0.0072(12) 0.0034(13)
C17 0.0281(17) 0.0286(15) 0.0230(15) 0.0017(11) 0.0053(12) 0.0033(13)
C18 0.0279(17) 0.0338(16) 0.0293(16) 0.0083(13) 0.0049(13) 0.0093(14)
C19 0.044(2) 0.0246(15) 0.0347(18) 0.0053(13) 0.0061(15) 0.0124(15)
C20 0.0394(19) 0.0187(14) 0.0343(17) 0.0025(12) 0.0073(15) 0.0027(14)
C21 0.0309(17) 0.0219(14) 0.0241(15) 0.0010(11) 0.0070(12) 0.0050(13)
C22 0.0244(16) 0.0314(15) 0.0292(15) 0.0019(12) 0.0043(12) 0.0014(14)
C23 0.0281(18) 0.044(2) 0.056(2) -0.0008(16) 0.0060(16) -0.0011(16)
C24 0.056(2) 0.0398(18) 0.0384(19) -0.0044(15) 0.0146(17) -0.0073(17)
C25 0.0326(18) 0.0205(14) 0.0339(17) 0.0030(12) 0.0043(14) -0.0016(13)
C26 0.045(2) 0.0252(15) 0.0396(19) 0.0004(13) 0.0039(16) -0.0036(15)
C27 0.0352(19) 0.0413(18) 0.0393(19) -0.0010(15) 0.0090(15) -0.0021(16)
C28 0.0183(14) 0.0178(13) 0.0276(14) -0.0006(10) 0.0063(11) 0.0004(11)
C29 0.0295(15) 0.0210(13) 0.0224(13) 0.0008(12) 0.0014(11) -0.0009(14)
C30 0.0272(16) 0.0221(14) 0.0227(14) -0.0012(11) -0.0035(12) -0.0009(13)
C31 0.0267(16) 0.0198(13) 0.0205(14) 0.0013(10) 0.0022(12) -0.0065(12)
C32 0.0270(17) 0.0313(15) 0.0235(15) -0.0011(12) 0.0033(12) -0.0069(13)
C33 0.0284(18) 0.0401(17) 0.0315(17) 0.0020(13) 0.0079(14) -0.0107(15)
C34 0.040(2) 0.0317(16) 0.0337(18) 0.0034(13) 0.0019(15) -0.0155(15)
C35 0.042(2) 0.0232(14) 0.0331(17) 0.0012(12) 0.0038(15) -0.0039(15)
C36 0.0336(18) 0.0228(14) 0.0234(15) -0.0006(11) 0.0021(13) -0.0061(13)
C37 0.0254(16) 0.0313(15) 0.0323(15) -0.0006(13) 0.0078(12) -0.0032(14)
C38 0.0308(18) 0.0505(19) 0.0418(18) -0.0010(17) 0.0063(14) 0.0104(18)
C39 0.0317(19) 0.0384(17) 0.045(2) -0.0044(15) 0.0107(15) -0.0007(15)
C40 0.0292(17) 0.0175(13) 0.0315(16) 0.0015(11) 0.0002(13) -0.0027(13)
C41 0.0364(19) 0.0267(15) 0.0384(18) 0.0005(13) 0.0008(15) 0.0037(14)
C42 0.043(2) 0.0293(15) 0.0327(18) 0.0042(13) -0.0025(15) -0.0002(15)
C43 0.0265(16) 0.0190(13) 0.0224(14) -0.0002(11) -0.0043(12) -0.0035(12)
C44 0.0251(16) 0.0249(14) 0.0267(15) -0.0011(11) -0.0027(13) -0.0011(13)
C45 0.0349(18) 0.0193(13) 0.0282(15) -0.0004(11) -0.0013(13) -0.0004(13)
C46 0.044(2) 0.0171(13) 0.0312(16) 0.0017(12) 0.0011(14) -0.0025(14)
C47 0.0394(19) 0.0256(14) 0.0254(15) 0.0010(12) 0.0080(14) -0.0052(14)
C48 0.0311(17) 0.0214(13) 0.0264(15) -0.0020(11) 0.0026(13) -0.0009(13)
C49 0.0306(18) 0.0238(14) 0.0360(18) 0.0049(12) 0.0075(14) 0.0000(13)
C50 0.0338(19) 0.0413(18) 0.042(2) -0.0014(15) 0.0069(16) 0.0036(16)
C51 0.046(2) 0.0349(16) 0.0346(18) 0.0012(14) 0.0116(16) 0.0029(16)
C52 0.0400(19) 0.0230(14) 0.0330(17) 0.0016(12) 0.0120(15) -0.0049(14)
C53 0.045(2) 0.0401(19) 0.054(2) -0.0018(17) 0.0037(18) 0.0084(18)
C54 0.049(2) 0.0304(16) 0.0385(19) -0.0022(14) 0.0180(17) 0.0007(16)
C55 0.054(2) 0.0306(16) 0.0331(18) 0.0071(13) 0.0089(16) 0.0086(16)
C56 0.052(2) 0.0230(15) 0.053(2) 0.0051(14) 0.0056(18) 0.0044(16)
C57 0.052(2) 0.0333(17) 0.048(2) -0.0028(15) 0.0006(18) 0.0156(17)
C58 0.044(2) 0.0321(16) 0.0358(19) -0.0068(14) 0.0076(16) 0.0085(16)
C59 0.0208(17) 0.0343(17) 0.061(2) 0.0024(16) 0.0014(16) -0.0083(14)
C60 0.043(2) 0.0286(16) 0.048(2) 0.0053(14) 0.0000(17) -0.0115(16)
C61 0.0374(19) 0.0254(15) 0.0418(19) 0.0040(13) 0.0066(15) -0.0010(15)
C62 0.0281(17) 0.0202(14) 0.0356(17) 0.0008(12) -0.0005(13) 0.0010(13)
C63 0.049(2) 0.056(2) 0.050(2) 0.0052(19) 0.0140(18) 0.005(2)
C64 0.0295(18) 0.0356(18) 0.068(3) -0.0081(17) 0.0031(17) 0.0011(16)
C65 0.044(2) 0.049(2) 0.052(2) 0.0032(17) -0.0023(18) -0.0056(18)
C66 0.049(2) 0.0379(18) 0.047(2) -0.0024(16) 0.0130(18) 0.0007(17)
C67 0.046(2) 0.076(3) 0.053(2) 0.025(2) -0.0101(19) -0.013(2)
C68 0.055(3) 0.042(2) 0.056(2) 0.0009(17) 0.008(2) 0.0044(19)
C69 0.093(4) 0.053(2) 0.089(4) 0.023(2) -0.053(3) -0.017(3)
C70 0.041(2) 0.049(2) 0.063(3) 0.0122(19) 0.007(2) 0.0073(19)

loop_
_atom_type_symbol
_atom_type_description
_atom_type_scat_dispersion_real
_atom_type_scat_dispersion_imag
_atom_type_scat_source
C C 0.0181 0.0091 'International Tables Vol C Tables 4.2.6.8 and 6.1.1.4'
H H 0.0000 0.0000 'International Tables Vol C Tables 4.2.6.8 and 6.1.1.4'
N N 0.0311 0.0180 'International Tables Vol C Tables 4.2.6.8 and 6.1.1.4'
O O 0.0492 0.0322 'International Tables Vol C Tables 4.2.6.8 and 6.1.1.4'
Cl Cl 0.3639 0.7018 'International Tables Vol C Tables 4.2.6.8 and 6.1.1.4'
Sc Sc 0.3119 1.5331 'International Tables Vol C Tables 4.2.6.8 and 6.1.1.4'

loop_
_geom_angle_atom_site_label_1
_geom_angle_atom_site_label_2
_geom_angle_atom_site_label_3
_geom_angle
N1 Sc N4 121.70(9)
N1 Sc O1 96.24(8)
N4 Sc O1 90.81(8)
N1 Sc O2 96.40(8)
N4 Sc O2 92.59(8)
O1 Sc O2 162.67(7)
N1 Sc Cl 115.51(7)
N4 Sc Cl 122.76(7)
O1 Sc Cl 81.38(6)
O2 Sc Cl 82.49(5)
C55 O1 C58 106.0(2)
C55 O1 Sc 125.65(17)
C58 O1 Sc 117.16(17)
C59 O2 C62 109.0(2)
C59 O2 Sc 132.54(16)
C62 O2 Sc 117.31(15)
C63 O3 C66 102.5(3)
C70 O4 C67 105.0(3)
C1 N1 Sc 178.2(2)
C2 N2 C1 111.4(2)
C2 N2 C4 121.3(2)
C1 N2 C4 124.2(2)
C3 N3 C1 111.3(2)
C3 N3 C16 121.8(2)
C1 N3 C16 126.7(2)
C28 N4 Sc 176.9(2)
C29 N5 C28 111.0(2)
C29 N5 C31 122.2(2)
C28 N5 C31 126.3(2)
C30 N6 C28 111.7(2)
C30 N6 C43 122.2(2)
C28 N6 C43 123.8(2)
N1 C1 N3 129.8(2)
N1 C1 N2 129.2(2)
N3 C1 N2 101.0(2)
C3 C2 N2 108.3(2)
C2 C3 N3 108.1(2)
C5 C4 C9 122.7(2)
C5 C4 N2 119.0(3)
C9 C4 N2 118.2(2)
C6 C5 C4 117.9(3)
C6 C5 C10 120.0(3)
C4 C5 C10 122.2(2)
C7 C6 C5 120.8(3)
C6 C7 C8 120.4(3)
C7 C8 C9 120.8(3)
C4 C9 C8 117.4(3)
C4 C9 C13 121.8(2)
C8 C9 C13 120.8(3)
C5 C10 C11 110.7(3)
C5 C10 C12 111.8(2)
C11 C10 C12 111.0(3)
C9 C13 C14 111.2(3)
C9 C13 C15 112.8(3)
C14 C13 C15 110.7(3)
C17 C16 C21 122.8(3)
C17 C16 N3 119.0(2)
C21 C16 N3 118.1(3)
C18 C17 C16 117.3(3)
C18 C17 C22 121.4(3)
C16 C17 C22 121.2(2)
C19 C18 C17 121.2(3)
C20 C19 C18 120.4(3)
C19 C20 C21 121.1(3)
C20 C21 C16 117.1(3)
C20 C21 C25 120.4(3)
C16 C21 C25 122.5(2)
C17 C22 C23 113.5(2)
C17 C22 C24 110.0(2)
C23 C22 C24 110.1(3)
C21 C25 C27 111.8(3)
C21 C25 C26 111.6(3)
C27 C25 C26 109.8(2)
N4 C28 N6 128.8(2)
N4 C28 N5 129.7(2)
N6 C28 N5 101.5(2)
C30 C29 N5 108.0(2)
C29 C30 N6 107.8(2)
C32 C31 C36 122.0(3)
C32 C31 N5 119.2(2)
C36 C31 N5 118.6(3)
C33 C32 C31 117.8(3)
C33 C32 C37 120.9(3)
C31 C32 C37 121.1(2)
C34 C33 C32 121.0(3)
C35 C34 C33 120.3(3)
C34 C35 C36 121.0(3)
C35 C36 C31 117.9(3)
C35 C36 C40 119.5(3)
C31 C36 C40 122.6(2)
C32 C37 C39 108.8(2)
C32 C37 C38 113.8(2)
C39 C37 C38 111.0(2)
C36 C40 C41 112.2(2)
C36 C40 C42 110.9(3)
C41 C40 C42 109.8(2)
C48 C43 C44 122.5(2)
C48 C43 N6 118.5(2)
C44 C43 N6 119.0(3)
C45 C44 C43 117.7(3)
C45 C44 C49 119.0(3)
C43 C44 C49 123.2(2)
C46 C45 C44 121.1(3)
C45 C46 C47 120.5(3)
C46 C47 C48 120.4(3)
C43 C48 C47 118.0(3)
C43 C48 C52 122.2(2)
C47 C48 C52 119.7(3)
C51 C49 C44 110.7(2)
C51 C49 C50 108.9(3)
C44 C49 C50 113.9(3)
C54 C52 C48 113.2(3)
C54 C52 C53 110.8(3)
C48 C52 C53 109.6(2)
O1 C55 C56 103.6(3)
C57 C56 C55 102.5(3)
C56 C57 C58 104.9(3)
O1 C58 C57 106.4(3)
O2 C59 C60 104.6(2)
C61 C60 C59 102.7(2)
C60 C61 C62 103.5(2)
O2 C62 C61 106.3(2)
O3 C63 C64 107.6(3)
C63 C64 C65 102.6(3)
C66 C65 C64 102.1(3)
O3 C66 C65 106.6(3)
O4 C67 C68 105.9(3)
C67 C68 C69 102.4(3)
C70 C69 C68 105.6(3)
O4 C70 C69 107.8(3)

loop_
_geom_bond_atom_site_label_1
_geom_bond_atom_site_label_2
_geom_bond_distance
Sc N1 2.003(2)
Sc N4 2.014(2)
Sc O1 2.2241(18)
Sc O2 2.2336(17)
Sc Cl 2.4569(9)
O1 C55 1.446(3)
O1 C58 1.453(3)
O2 C59 1.447(3)
O2 C62 1.448(3)
O3 C63 1.413(4)
O3 C66 1.428(4)
O4 C70 1.409(4)
O4 C67 1.431(4)
N1 C1 1.255(3)
N2 C2 1.387(3)
N2 C1 1.428(3)
N2 C4 1.440(3)
N3 C3 1.392(3)
N3 C1 1.426(3)
N3 C16 1.441(3)
N4 C28 1.264(3)
N5 C29 1.400(3)
N5 C28 1.422(3)
N5 C31 1.432(3)
N6 C30 1.392(3)
N6 C28 1.418(3)
N6 C43 1.439(3)
C2 C3 1.334(4)
C4 C5 1.395(4)
C4 C9 1.396(4)
C5 C6 1.391(4)
C5 C10 1.524(4)
C6 C7 1.380(4)
C7 C8 1.385(4)
C8 C9 1.398(4)
C9 C13 1.516(4)
C10 C11 1.532(4)
C10 C12 1.535(4)
C13 C14 1.516(4)
C13 C15 1.519(4)
C16 C17 1.402(4)
C16 C21 1.404(4)
C17 C18 1.388(4)
C17 C22 1.519(4)
C18 C19 1.384(4)
C19 C20 1.377(4)
C20 C21 1.397(4)
C21 C25 1.506(4)
C22 C23 1.523(4)
C22 C24 1.529(4)
C25 C27 1.532(4)
C25 C26 1.535(4)
C29 C30 1.341(4)
C31 C32 1.402(4)
C31 C36 1.403(4)
C32 C33 1.393(4)
C32 C37 1.518(4)
C33 C34 1.391(4)
C34 C35 1.373(4)
C35 C36 1.398(4)
C36 C40 1.517(4)
C37 C39 1.536(4)
C37 C38 1.541(4)
C40 C41 1.530(4)
C40 C42 1.533(4)
C43 C48 1.387(4)
C43 C44 1.399(4)
C44 C45 1.396(4)
C44 C49 1.530(4)
C45 C46 1.374(4)
C46 C47 1.386(4)
C47 C48 1.405(4)
C48 C52 1.516(4)
C49 C51 1.530(4)
C49 C50 1.531(4)
C52 C54 1.516(4)
C52 C53 1.530(4)
C55 C56 1.514(4)
C56 C57 1.505(5)
C57 C58 1.526(4)
C59 C60 1.514(4)
C60 C61 1.495(4)
C61 C62 1.528(4)
C63 C64 1.513(5)
C64 C65 1.567(5)
C65 C66 1.513(5)
C67 C68 1.475(5)
C68 C69 1.491(5)
C69 C70 1.484(5)

loop_
_geom_torsion_atom_site_label_1
_geom_torsion_atom_site_label_2
_geom_torsion_atom_site_label_3
_geom_torsion_atom_site_label_4
_geom_torsion
N1 Sc O1 C55 45.2(2)
N4 Sc O1 C55 167.3(2)
O2 Sc O1 C55 -91.4(3)
Cl Sc O1 C55 -69.7(2)
N1 Sc O1 C58 -176.3(2)
N4 Sc O1 C58 -54.2(2)
O2 Sc O1 C58 47.1(4)
Cl Sc O1 C58 68.8(2)
N1 Sc O2 C59 -123.2(3)
N4 Sc O2 C59 114.5(3)
O1 Sc O2 C59 13.4(4)
Cl Sc O2 C59 -8.2(3)
N1 Sc O2 C62 70.63(19)
N4 Sc O2 C62 -51.68(19)
O1 Sc O2 C62 -152.8(2)
Cl Sc O2 C62 -174.39(19)
N4 Sc N1 C1 113(7)
O1 Sc N1 C1 -152(7)
O2 Sc N1 C1 16(7)
Cl Sc N1 C1 -69(7)
N1 Sc N4 C28 163(4)
O1 Sc N4 C28 65(4)
O2 Sc N4 C28 -98(4)
Cl Sc N4 C28 -16(4)
Sc N1 C1 N3 130(7)
Sc N1 C1 N2 -50(7)
C3 N3 C1 N1 179.9(3)
C16 N3 C1 N1 -5.3(5)
C3 N3 C1 N2 -0.3(3)
C16 N3 C1 N2 174.5(2)
C2 N2 C1 N1 179.4(3)
C4 N2 C1 N1 19.2(4)
C2 N2 C1 N3 -0.4(3)
C4 N2 C1 N3 -160.6(2)
C1 N2 C2 C3 0.9(3)
C4 N2 C2 C3 161.8(3)
N2 C2 C3 N3 -1.0(3)
C1 N3 C3 C2 0.8(3)
C16 N3 C3 C2 -174.2(3)
C2 N2 C4 C5 -74.4(4)
C1 N2 C4 C5 83.9(3)
C2 N2 C4 C9 101.8(3)
C1 N2 C4 C9 -99.8(3)
C9 C4 C5 C6 -0.6(4)
N2 C4 C5 C6 175.5(2)
C9 C4 C5 C10 179.5(3)
N2 C4 C5 C10 -4.4(4)
C4 C5 C6 C7 -0.8(4)
C10 C5 C6 C7 179.1(3)
C5 C6 C7 C8 1.0(5)
C6 C7 C8 C9 0.2(5)
C5 C4 C9 C8 1.7(4)
N2 C4 C9 C8 -174.4(2)
C5 C4 C9 C13 -179.5(3)
N2 C4 C9 C13 4.4(4)
C7 C8 C9 C4 -1.5(4)
C7 C8 C9 C13 179.7(3)
C6 C5 C10 C11 69.1(3)
C4 C5 C10 C11 -111.0(3)
C6 C5 C10 C12 -55.2(4)
C4 C5 C10 C12 124.7(3)
C4 C9 C13 C14 -104.8(3)
C8 C9 C13 C14 74.0(4)
C4 C9 C13 C15 130.1(3)
C8 C9 C13 C15 -51.1(4)
C3 N3 C16 C17 100.1(3)
C1 N3 C16 C17 -74.1(4)
C3 N3 C16 C21 -76.0(3)
C1 N3 C16 C21 109.8(3)
C21 C16 C17 C18 0.4(4)
N3 C16 C17 C18 -175.5(3)
C21 C16 C17 C22 177.8(3)
N3 C16 C17 C22 1.9(4)
C16 C17 C18 C19 1.7(4)
C22 C17 C18 C19 -175.7(3)
C17 C18 C19 C20 -2.2(5)
C18 C19 C20 C21 0.6(5)
C19 C20 C21 C16 1.4(4)
C19 C20 C21 C25 -178.6(3)
C17 C16 C21 C20 -1.9(4)
N3 C16 C21 C20 174.0(2)
C17 C16 C21 C25 178.1(3)
N3 C16 C21 C25 -6.0(4)
C18 C17 C22 C23 -34.6(4)
C16 C17 C22 C23 148.1(3)
C18 C17 C22 C24 89.3(3)
C16 C17 C22 C24 -88.0(3)
C20 C21 C25 C27 -76.7(3)
C16 C21 C25 C27 103.3(3)
C20 C21 C25 C26 46.7(4)
C16 C21 C25 C26 -133.3(3)
Sc N4 C28 N6 -98(4)
Sc N4 C28 N5 83(4)
C30 N6 C28 N4 -178.0(3)
C43 N6 C28 N4 19.1(4)
C30 N6 C28 N5 1.2(3)
C43 N6 C28 N5 -161.7(2)
C29 N5 C28 N4 177.6(3)
C31 N5 C28 N4 -9.6(5)
C29 N5 C28 N6 -1.6(3)
C31 N5 C28 N6 171.3(2)
C28 N5 C29 C30 1.4(3)
C31 N5 C29 C30 -171.7(2)
N5 C29 C30 N6 -0.6(3)
C28 N6 C30 C29 -0.4(3)
C43 N6 C30 C29 162.8(3)
C29 N5 C31 C32 108.5(3)
C28 N5 C31 C32 -63.6(4)
C29 N5 C31 C36 -66.4(4)
C28 N5 C31 C36 121.5(3)
C36 C31 C32 C33 -1.3(4)
N5 C31 C32 C33 -176.0(3)
C36 C31 C32 C37 172.5(3)
N5 C31 C32 C37 -2.3(4)
C31 C32 C33 C34 2.0(4)
C37 C32 C33 C34 -171.8(3)
C32 C33 C34 C35 -0.7(5)
C33 C34 C35 C36 -1.4(5)
C34 C35 C36 C31 2.0(4)
C34 C35 C36 C40 -178.0(3)
C32 C31 C36 C35 -0.7(4)
N5 C31 C36 C35 174.1(2)
C32 C31 C36 C40 179.4(3)
N5 C31 C36 C40 -5.9(4)
C33 C32 C37 C39 91.3(3)
C31 C32 C37 C39 -82.3(3)
C33 C32 C37 C38 -33.1(4)
C31 C32 C37 C38 153.3(3)
C35 C36 C40 C41 55.7(4)
C31 C36 C40 C41 -124.3(3)
C35 C36 C40 C42 -67.5(3)
C31 C36 C40 C42 112.5(3)
C30 N6 C43 C48 113.6(3)
C28 N6 C43 C48 -85.3(3)
C30 N6 C43 C44 -64.9(4)
C28 N6 C43 C44 96.2(3)
C48 C43 C44 C45 -0.4(4)
N6 C43 C44 C45 178.0(2)
C48 C43 C44 C49 -177.1(3)
N6 C43 C44 C49 1.3(4)
C43 C44 C45 C46 0.3(4)
C49 C44 C45 C46 177.1(3)
C44 C45 C46 C47 0.4(5)
C45 C46 C47 C48 -0.8(5)
C44 C43 C48 C47 0.0(4)
N6 C43 C48 C47 -178.4(2)
C44 C43 C48 C52 175.9(3)
N6 C43 C48 C52 -2.5(4)
C46 C47 C48 C43 0.7(4)
C46 C47 C48 C52 -175.4(3)
C45 C44 C49 C51 -72.4(3)
C43 C44 C49 C51 104.3(3)
C45 C44 C49 C50 50.6(4)
C43 C44 C49 C50 -132.7(3)
C43 C48 C52 C54 133.9(3)
C47 C48 C52 C54 -50.2(4)
C43 C48 C52 C53 -101.8(3)
C47 C48 C52 C53 74.1(4)
C58 O1 C55 C56 39.1(3)
Sc O1 C55 C56 -178.68(19)
O1 C55 C56 C57 -39.5(3)
C55 C56 C57 C58 25.0(4)
C55 O1 C58 C57 -23.0(3)
Sc O1 C58 C57 -168.9(2)
C56 C57 C58 O1 -2.2(4)
C62 O2 C59 C60 -23.6(3)
Sc O2 C59 C60 169.30(19)
O2 C59 C60 C61 36.3(3)
C59 C60 C61 C62 -34.7(3)
C59 O2 C62 C61 1.6(3)
Sc O2 C62 C61 170.95(18)
C60 C61 C62 O2 21.2(3)
C66 O3 C63 C64 -41.0(3)
O3 C63 C64 C65 22.8(4)
C63 C64 C65 C66 3.2(3)
C63 O3 C66 C65 43.1(3)
C64 C65 C66 O3 -28.0(4)
C70 O4 C67 C68 -37.1(4)
O4 C67 C68 C69 33.9(5)
C67 C68 C69 C70 -18.3(5)
C67 O4 C70 C69 24.7(5)
C68 C69 C70 O4 -3.5(5)
